data_7249610
loop_
_publ_author_name
'Budzikur-Maci\;ag, Daria'
'Kinzhybalo, Vasyl'
'\'Slepokura, Katarzyna'

_publ_section_title
;
 Structural landscape studies of aminopyridinium hypodiphosphates:
 dehydration and polymorphism in 4-aminopyridinium salts
;
_journal_issue 48
_journal_name_full CrystEngComm
_journal_page_first 6861
_journal_page_last 6872
_journal_paper_doi 10.1039/D4CE01048E
_journal_volume 26
_journal_year 2024
_chemical_formula_moiety '2(C5 H7 N2), (H2 P2 O6)'
_chemical_formula_sum 'C10 H16 N4 O6 P2'
_chemical_formula_weight 350.21
_space_group_crystal_system orthorhombic
_space_group_IT_number 19
_space_group_name_Hall 'P 2ac 2ab'
_space_group_name_H-M_alt 'P 21 21 21'
_atom_sites_solution_hydrogens geom
_atom_sites_solution_primary dual
_atom_sites_solution_secondary difmap
_audit_creation_method SHELXL-2016/6
_audit_update_record
;
2024-08-15 deposited with the CCDC.	2024-11-19 downloaded from the CCDC.
;
_cell_angle_alpha 90
_cell_angle_beta 90
_cell_angle_gamma 90
_cell_formula_units_Z 8
_cell_length_a 12.496(2)
_cell_length_b 16.008(3)
_cell_length_c 15.982(2)
_cell_measurement_reflns_used 14962
_cell_measurement_temperature 100(2)
_cell_measurement_theta_max 72.8740
_cell_measurement_theta_min 3.8850
_cell_volume 3197.0(9)
_computing_cell_refinement 'CrysAlisPro 1.171.42.72a (Rigaku OD, 2022)'
_computing_data_collection 'CrysAlisPro 1.171.42.72a (Rigaku OD, 2022)'
_computing_data_reduction 'CrysAlisPro 1.171.42.72a (Rigaku OD, 2022)'
_computing_structure_refinement 'SHELXL-2016/6 (Sheldrick, 2016)'
_computing_structure_solution 'SHELXT-2016/6 (Sheldrick, 2016)'
_diffrn_ambient_temperature 100(2)
_diffrn_detector 'Hybrid Pixel Array Detector'
_diffrn_detector_area_resol_mean 10.0000
_diffrn_detector_type 'HyPix-Arc 150'
_diffrn_measured_fraction_theta_full 1.000
_diffrn_measured_fraction_theta_max 0.991
_diffrn_measurement_device 'four-circle diffractometer'
_diffrn_measurement_device_type 'Rigaku XtaLAB Synergy R, DW system, HyPix-Arc 150'
_diffrn_measurement_method '\w scans'
_diffrn_radiation_monochromator mirror
_diffrn_radiation_probe x-ray
_diffrn_radiation_type CuK\a
_diffrn_radiation_wavelength 1.5418
_diffrn_reflns_av_R_equivalents 0.0560
_diffrn_reflns_av_unetI/netI 0.0388
_diffrn_reflns_Laue_measured_fraction_full 1.000
_diffrn_reflns_Laue_measured_fraction_max 0.991
_diffrn_reflns_limit_h_max 15
_diffrn_reflns_limit_h_min -15
_diffrn_reflns_limit_k_max 19
_diffrn_reflns_limit_k_min -19
_diffrn_reflns_limit_l_max 16
_diffrn_reflns_limit_l_min -19
_diffrn_reflns_number 47060
_diffrn_reflns_point_group_measured_fraction_full 1.000
_diffrn_reflns_point_group_measured_fraction_max 0.987
_diffrn_reflns_theta_full 67.680
_diffrn_reflns_theta_max 73.750
_diffrn_reflns_theta_min 2.760
_diffrn_source 'Rotating-anode X-ray tube'
_diffrn_source_type 'Rigaku (Cu) X-ray Source'
_exptl_absorpt_coefficient_mu 2.799
_exptl_absorpt_correction_T_max 1.00000
_exptl_absorpt_correction_T_min 0.91559
_exptl_absorpt_correction_type multi-scan
_exptl_absorpt_process_details
;
CrysAlisPro 1.171.42.72a (Rigaku Oxford Diffraction, 2022)
Empirical absorption correction using spherical harmonics,
implemented in SCALE3 ABSPACK scaling algorithm.
;
_exptl_crystal_colour colourless
_exptl_crystal_density_diffrn 1.455
_exptl_crystal_description plate
_exptl_crystal_F_000 1456
_exptl_crystal_size_max 0.030
_exptl_crystal_size_mid 0.030
_exptl_crystal_size_min 0.020
_refine_diff_density_max 0.370
_refine_diff_density_min -0.577
_refine_diff_density_rms 0.056
_refine_ls_abs_structure_details
;
 Flack x determined using 2220 quotients [(I+)-(I-)]/[(I+)+(I-)]
 (Parsons, Flack and Wagner, Acta Cryst. B69 (2013) 249-259).
;
_refine_ls_abs_structure_Flack -0.008(9)
_refine_ls_extinction_method none
_refine_ls_goodness_of_fit_ref 1.058
_refine_ls_hydrogen_treatment constr
_refine_ls_matrix_type full
_refine_ls_number_parameters 460
_refine_ls_number_reflns 6332
_refine_ls_number_restraints 570
_refine_ls_restrained_S_all 1.017
_refine_ls_R_factor_all 0.0465
_refine_ls_R_factor_gt 0.0384
_refine_ls_shift/su_max 0.000
_refine_ls_shift/su_mean 0.000
_refine_ls_structure_factor_coef Fsqd
_refine_ls_weighting_details 'w=1/[\s^2^(Fo^2^)+(0.0555P)^2^+0.4441P] where P=(Fo^2^+2Fc^2^)/3'
_refine_ls_weighting_scheme calc
_refine_ls_wR_factor_gt 0.0905
_refine_ls_wR_factor_ref 0.0948
_reflns_Friedel_coverage 0.780
_reflns_Friedel_fraction_full 1.000
_reflns_Friedel_fraction_max 0.981
_reflns_number_gt 5673
_reflns_number_total 6332
_reflns_threshold_expression 'I > 2\s(I)'
_cod_data_source_file d4ce01048e2.cif
_cod_data_source_block 4ap21-deh-110C
_cod_depositor_comments 'Adding full bibliography for 7249606--7249610.cif.'
_cod_database_code 7249610
_shelx_shelxl_version_number 2016/6
_shelx_space_group_comment
;
The symmetry employed for this shelxl refinement is uniquely defined
by the following loop, which should always be used as a source of
symmetry information in preference to the above space-group names.
They are only intended as comments.
;
_shelx_estimated_absorpt_t_min 0.921
_shelx_estimated_absorpt_t_max 0.946

loop_
_space_group_symop_operation_xyz
'x, y, z'
'-x+1/2, -y, z+1/2'
'-x, y+1/2, -z+1/2'
'x+1/2, -y+1/2, -z'

loop_
_atom_site_label
_atom_site_type_symbol
_atom_site_fract_x
_atom_site_fract_y
_atom_site_fract_z
_atom_site_U_iso_or_equiv
_atom_site_adp_type
_atom_site_occupancy
_atom_site_site_symmetry_order
_atom_site_calc_flag
_atom_site_refinement_flags_posn
_atom_site_refinement_flags_adp
_atom_site_refinement_flags_occupancy
_atom_site_disorder_assembly
_atom_site_disorder_group
P1A P 0.48216(16) 0.50587(12) 0.51030(12) 0.0229(4) Uani 1 1 d . U . . .
O1A O 0.5805(5) 0.4534(3) 0.5143(4) 0.0299(13) Uani 1 1 d . U . . .
O2A O 0.3812(5) 0.4738(4) 0.5491(3) 0.0310(13) Uani 1 1 d . U . . .
O3A O 0.4643(4) 0.5288(4) 0.4150(3) 0.0293(13) Uani 1 1 d . U . . .
H3PA H 0.410652 0.560099 0.410484 0.044 Uiso 1 1 calc R U . . .
P2A P 0.51559(17) 0.62538(13) 0.57074(11) 0.0218(4) Uani 1 1 d . U . . .
O4A O 0.5277(4) 0.6135(4) 0.6634(3) 0.0284(13) Uani 1 1 d . U . . .
O5A O 0.6119(4) 0.6633(3) 0.5276(3) 0.0269(12) Uani 1 1 d . U . . .
O6A O 0.4127(4) 0.6784(4) 0.5558(3) 0.0278(12) Uani 1 1 d . U . . .
H6PA H 0.413105 0.697260 0.506773 0.042 Uiso 1 1 calc R U . . .
P1B P 0.23171(16) 0.73770(13) 0.24966(12) 0.0229(4) Uani 1 1 d . U . . .
O1B O 0.1374(5) 0.6935(4) 0.2119(4) 0.0327(14) Uani 1 1 d . U . . .
O2B O 0.3337(5) 0.7423(4) 0.1993(3) 0.0307(13) Uani 1 1 d . U . . .
O3B O 0.2042(4) 0.8306(4) 0.2737(4) 0.0294(12) Uani 1 1 d . U . . .
H3PB H 0.139846 0.833686 0.288615 0.044 Uiso 1 1 calc R U . . .
P2B P 0.26763(17) 0.67702(13) 0.36860(12) 0.0224(4) Uani 1 1 d . U . . .
O4B O 0.2825(4) 0.5844(3) 0.3574(3) 0.0268(12) Uani 1 1 d . U . . .
O5B O 0.3635(4) 0.7223(3) 0.4063(3) 0.0264(12) Uani 1 1 d . U . . .
O6B O 0.1650(4) 0.6903(4) 0.4243(3) 0.0273(12) Uani 1 1 d . U . . .
H6PB H 0.151287 0.741521 0.427703 0.041 Uiso 1 1 calc R U . . .
N1A N 0.7530(7) 0.5952(5) 0.4173(5) 0.051(2) Uani 1 1 d . U . . .
H1NA H 0.699469 0.605567 0.451582 0.061 Uiso 1 1 calc R U . . .
C2A C 0.8199(8) 0.6577(7) 0.3936(7) 0.052(3) Uani 1 1 d . U . . .
H2A H 0.808225 0.712551 0.414324 0.062 Uiso 1 1 calc R U . . .
C3A C 0.9031(7) 0.6434(6) 0.3408(6) 0.043(2) Uani 1 1 d . U . . .
H3A H 0.949308 0.688006 0.325498 0.051 Uiso 1 1 calc R U . . .
C4A C 0.9210(7) 0.5623(5) 0.3086(5) 0.0322(19) Uani 1 1 d . U . . .
N4A N 1.0027(6) 0.5491(4) 0.2556(4) 0.0303(15) Uani 1 1 d . U . . .
H4A1 H 1.014194 0.498729 0.235359 0.036 Uiso 1 1 calc R U . . .
H4A2 H 1.044674 0.590751 0.240996 0.036 Uiso 1 1 calc R U . . .
C5A C 0.8515(8) 0.4998(6) 0.3345(6) 0.042(2) Uani 1 1 d . U . . .
H5A H 0.861234 0.444348 0.314646 0.051 Uiso 1 1 calc R U . . .
C6A C 0.7689(8) 0.5170(7) 0.3882(6) 0.047(2) Uani 1 1 d . U . . .
H6A H 0.722227 0.473281 0.405205 0.057 Uiso 1 1 calc R U . . .
N1B N 0.5121(7) 0.8239(5) 0.3336(5) 0.050(2) Uani 1 1 d . U . . .
H1NB H 0.457277 0.790213 0.340857 0.060 Uiso 1 1 calc R U . . .
C2B C 0.5751(8) 0.8431(7) 0.3985(6) 0.049(3) Uani 1 1 d . U . . .
H2B H 0.560409 0.818720 0.451476 0.059 Uiso 1 1 calc R U . . .
C3B C 0.6594(7) 0.8962(6) 0.3911(5) 0.039(2) Uani 1 1 d . U . . .
H3B H 0.704450 0.907355 0.437688 0.047 Uiso 1 1 calc R U . . .
C4B C 0.6790(7) 0.9347(6) 0.3130(5) 0.0329(19) Uani 1 1 d . U . . .
N4B N 0.7542(6) 0.9918(5) 0.3023(4) 0.0359(17) Uani 1 1 d . U . . .
H4B1 H 0.794367 1.007151 0.344809 0.043 Uiso 1 1 calc R U . . .
H4B2 H 0.764041 1.014348 0.252715 0.043 Uiso 1 1 calc R U . . .
C5B C 0.6122(8) 0.9098(6) 0.2458(6) 0.039(2) Uani 1 1 d . U . . .
H5B H 0.624618 0.931887 0.191465 0.046 Uiso 1 1 calc R U . . .
C6B C 0.5319(9) 0.8556(7) 0.2576(6) 0.048(2) Uani 1 1 d . U . . .
H6B H 0.488525 0.839453 0.211567 0.058 Uiso 1 1 calc R U . . .
N1C N 0.5042(6) 0.6543(5) 0.1669(5) 0.033(2) Uani 0.702(11) 1 d D U P A 1
H1NC H 0.448837 0.687664 0.173260 0.039 Uiso 0.702(11) 1 calc R U P A 1
C2C C 0.5796(9) 0.6709(7) 0.1069(8) 0.036(3) Uani 0.702(11) 1 d D U P A 1
H2C H 0.572636 0.719745 0.073662 0.044 Uiso 0.702(11) 1 calc R U P A 1
C3C C 0.6643(10) 0.6191(8) 0.0939(8) 0.039(3) Uani 0.702(11) 1 d D U P A 1
H3C H 0.716096 0.632055 0.052379 0.047 Uiso 0.702(11) 1 calc R U P A 1
C4C C 0.6744(8) 0.5463(7) 0.1421(7) 0.037(2) Uani 0.702(11) 1 d D U P A 1
N4C N 0.7567(7) 0.4943(6) 0.1304(6) 0.038(3) Uani 0.702(11) 1 d D U P A 1
H4C1 H 0.764667 0.450523 0.163074 0.046 Uiso 0.702(11) 1 calc R U P A 1
H4C2 H 0.802889 0.503814 0.089909 0.046 Uiso 0.702(11) 1 calc R U P A 1
C5C C 0.5996(8) 0.5328(7) 0.2059(7) 0.035(3) Uani 0.702(11) 1 d D U P A 1
H5C H 0.607313 0.486140 0.242157 0.042 Uiso 0.702(11) 1 calc R U P A 1
C6C C 0.5155(9) 0.5865(7) 0.2162(7) 0.035(2) Uani 0.702(11) 1 d D U P A 1
H6C H 0.464258 0.575839 0.258828 0.042 Uiso 0.702(11) 1 calc R U P A 1
N1D N 0.2162(7) 0.4004(6) 0.4689(5) 0.031(2) Uani 0.761(12) 1 d D U P B 1
H1ND H 0.259395 0.441723 0.482181 0.037 Uiso 0.761(12) 1 calc R U P B 1
C2D C 0.1514(9) 0.4080(8) 0.4037(6) 0.032(2) Uani 0.761(12) 1 d D U P B 1
H2D H 0.151536 0.458512 0.372450 0.039 Uiso 0.761(12) 1 calc R U P B 1
C3D C 0.0851(10) 0.3455(7) 0.3810(8) 0.031(2) Uani 0.761(12) 1 d . U P B 1
H3D H 0.039615 0.352248 0.333890 0.037 Uiso 0.761(12) 1 calc R U P B 1
C4D C 0.0830(9) 0.2688(7) 0.4278(7) 0.0243(19) Uani 0.761(12) 1 d . U P B 1
N4D N 0.0201(8) 0.2059(7) 0.4080(7) 0.031(3) Uani 0.761(12) 1 d . U P B 1
H4D1 H 0.020847 0.160069 0.438417 0.038 Uiso 0.761(12) 1 calc R U P B 1
H4D2 H -0.022664 0.209693 0.364475 0.038 Uiso 0.761(12) 1 calc R U P B 1
C5D C 0.1538(9) 0.2664(7) 0.4973(6) 0.0256(19) Uani 0.761(12) 1 d . U P B 1
H5D H 0.155727 0.218027 0.531731 0.031 Uiso 0.761(12) 1 calc R U P B 1
C6D C 0.2168(12) 0.3301(11) 0.5149(10) 0.034(3) Uani 0.761(12) 1 d . U P B 1
H6D H 0.263871 0.326204 0.561425 0.041 Uiso 0.761(12) 1 calc R U P B 1
N1X N 0.7387(16) 0.5731(15) 0.0892(13) 0.052(6) Uiso 0.298(11) 1 d D U P A 2
H1NX H 0.792837 0.564256 0.055045 0.062 Uiso 0.298(11) 1 calc R U P A 2
C2X C 0.663(2) 0.632(2) 0.0704(16) 0.048(7) Uiso 0.298(11) 1 d D U P A 2
H2X H 0.673407 0.667363 0.023106 0.057 Uiso 0.298(11) 1 calc R U P A 2
C3X C 0.574(2) 0.6418(16) 0.1181(14) 0.043(6) Uiso 0.298(11) 1 d D U P A 2
H3X H 0.515910 0.675114 0.098875 0.051 Uiso 0.298(11) 1 calc R U P A 2
C4X C 0.5683(18) 0.6019(15) 0.1961(12) 0.038(5) Uiso 0.298(11) 1 d D U P A 2
N4X N 0.4917(17) 0.6216(16) 0.2510(13) 0.048(8) Uiso 0.298(11) 1 d D U P A 2
H4X1 H 0.490781 0.597826 0.300684 0.058 Uiso 0.298(11) 1 calc R U P A 2
H4X2 H 0.442183 0.658237 0.237516 0.058 Uiso 0.298(11) 1 calc R U P A 2
C5X C 0.648(2) 0.5438(18) 0.2158(13) 0.047(6) Uiso 0.298(11) 1 d D U P A 2
H5X H 0.646026 0.514867 0.267631 0.056 Uiso 0.298(11) 1 calc R U P A 2
C6X C 0.7294(19) 0.5285(17) 0.1605(15) 0.046(6) Uiso 0.298(11) 1 d D U P A 2
H6X H 0.780065 0.485924 0.172415 0.055 Uiso 0.298(11) 1 calc R U P A 2
N1Y N 0.032(2) 0.2753(17) 0.3510(18) 0.032(6) Uiso 0.239(12) 1 d D U P B 2
H1NY H -0.014253 0.262733 0.311146 0.039 Uiso 0.239(12) 1 calc R U P B 2
C2Y C 0.099(3) 0.339(2) 0.345(3) 0.035(6) Uiso 0.239(12) 1 d D U P B 2
H2Y H 0.095742 0.369287 0.293649 0.042 Uiso 0.239(12) 1 calc R U P B 2
C3Y C 0.170(4) 0.366(3) 0.400(3) 0.038(6) Uiso 0.239(12) 1 d . U P B 2
H3Y H 0.216460 0.412598 0.390029 0.046 Uiso 0.239(12) 1 calc R U P B 2
C4Y C 0.171(4) 0.319(3) 0.476(3) 0.034(5) Uiso 0.239(12) 1 d . U P B 2
N4Y N 0.237(3) 0.338(3) 0.537(3) 0.033(11) Uiso 0.239(12) 1 d . U P B 2
H4Y1 H 0.239707 0.306801 0.581994 0.039 Uiso 0.239(12) 1 calc R U P B 2
H4Y2 H 0.278718 0.382192 0.532367 0.039 Uiso 0.239(12) 1 calc R U P B 2
C5Y C 0.108(4) 0.248(3) 0.491(3) 0.036(6) Uiso 0.239(12) 1 d . U P B 2
H5Y H 0.112885 0.214795 0.539943 0.043 Uiso 0.239(12) 1 calc R U P B 2
C6Y C 0.039(3) 0.229(2) 0.425(2) 0.015(6) Uiso 0.239(12) 1 d . U P B 2
H6Y H -0.007106 0.182384 0.431512 0.018 Uiso 0.239(12) 1 calc R U P B 2

loop_
_atom_site_aniso_label
_atom_site_aniso_U_11
_atom_site_aniso_U_22
_atom_site_aniso_U_33
_atom_site_aniso_U_23
_atom_site_aniso_U_13
_atom_site_aniso_U_12
P1A 0.0182(10) 0.0278(9) 0.0228(9) 0.0005(7) -0.0026(8) -0.0024(8)
O1A 0.022(3) 0.029(3) 0.038(3) 0.004(2) -0.006(2) 0.006(2)
O2A 0.024(3) 0.037(3) 0.031(3) -0.005(2) 0.002(2) -0.012(2)
O3A 0.031(3) 0.036(3) 0.021(2) -0.007(2) -0.008(2) 0.009(2)
P2A 0.0184(9) 0.0283(9) 0.0187(8) -0.0020(7) -0.0020(7) -0.0026(8)
O4A 0.030(3) 0.044(3) 0.012(2) -0.006(2) -0.006(2) -0.006(3)
O5A 0.021(3) 0.032(3) 0.027(3) 0.004(2) -0.001(2) -0.005(2)
O6A 0.023(3) 0.032(3) 0.028(3) -0.003(2) 0.002(2) 0.003(2)
P1B 0.0165(9) 0.0281(10) 0.0241(8) 0.0003(8) 0.0002(8) 0.0017(8)
O1B 0.029(3) 0.041(3) 0.028(3) 0.006(2) -0.012(2) -0.007(2)
O2B 0.025(3) 0.042(3) 0.025(3) 0.000(2) 0.004(2) 0.002(3)
O3B 0.028(3) 0.030(3) 0.031(3) 0.002(2) 0.004(2) 0.002(2)
P2B 0.0175(9) 0.0264(10) 0.0233(8) 0.0015(7) -0.0030(7) 0.0012(8)
O4B 0.026(3) 0.024(3) 0.030(3) -0.009(2) -0.009(2) 0.003(2)
O5B 0.023(3) 0.028(3) 0.028(3) 0.009(2) -0.006(2) -0.006(2)
O6B 0.024(3) 0.030(3) 0.027(3) 0.004(2) 0.005(2) 0.000(2)
N1A 0.036(4) 0.046(4) 0.069(5) -0.030(4) 0.026(4) -0.014(3)
C2A 0.037(5) 0.045(5) 0.072(6) -0.024(5) 0.017(4) -0.019(4)
C3A 0.030(4) 0.038(5) 0.061(5) -0.023(4) 0.022(4) -0.010(4)
C4A 0.029(4) 0.032(4) 0.036(4) -0.010(4) 0.007(3) -0.002(3)
N4A 0.026(4) 0.034(3) 0.031(3) 0.000(3) 0.005(3) 0.003(3)
C5A 0.046(5) 0.039(5) 0.043(5) -0.012(4) 0.017(4) -0.013(4)
C6A 0.039(5) 0.048(5) 0.054(5) -0.018(4) 0.026(4) -0.024(4)
N1B 0.035(4) 0.056(4) 0.058(4) 0.028(4) -0.021(3) -0.025(4)
C2B 0.041(5) 0.067(6) 0.040(4) 0.033(4) -0.010(4) -0.021(4)
C3B 0.033(4) 0.058(5) 0.028(4) 0.018(4) -0.006(3) -0.006(4)
C4B 0.028(4) 0.041(5) 0.031(4) 0.010(4) -0.010(3) -0.003(3)
N4B 0.027(4) 0.048(4) 0.032(3) 0.010(3) 0.000(3) -0.012(3)
C5B 0.044(5) 0.041(5) 0.031(4) 0.012(4) -0.009(4) -0.011(4)
C6B 0.054(6) 0.052(5) 0.039(4) 0.017(4) -0.012(4) -0.004(4)
N1C 0.024(4) 0.034(4) 0.040(4) 0.010(3) 0.010(3) 0.013(3)
C2C 0.031(5) 0.028(6) 0.050(6) 0.017(5) 0.013(4) 0.003(5)
C3C 0.030(5) 0.042(6) 0.045(7) 0.016(5) 0.009(5) 0.010(5)
C4C 0.022(5) 0.049(5) 0.040(5) 0.010(4) 0.004(4) 0.007(4)
N4C 0.029(4) 0.043(5) 0.044(5) 0.010(4) 0.017(4) 0.015(4)
C5C 0.020(5) 0.046(6) 0.039(5) 0.016(4) 0.009(4) 0.001(4)
C6C 0.029(5) 0.044(5) 0.032(5) 0.012(4) 0.003(4) -0.001(5)
N1D 0.025(4) 0.035(4) 0.034(4) -0.005(3) 0.001(3) -0.015(3)
C2D 0.032(5) 0.032(5) 0.033(4) -0.004(4) 0.003(4) -0.009(4)
C3D 0.029(4) 0.029(4) 0.034(5) -0.004(4) -0.009(4) 0.001(3)
C4D 0.018(4) 0.022(4) 0.033(4) -0.002(3) -0.008(3) -0.009(3)
N4D 0.030(5) 0.030(5) 0.033(5) -0.002(4) -0.016(4) -0.015(4)
C5D 0.020(4) 0.026(4) 0.030(4) 0.005(4) -0.007(3) -0.010(4)
C6D 0.025(6) 0.048(7) 0.029(6) -0.001(6) 0.001(5) -0.011(5)

loop_
_atom_type_symbol
_atom_type_description
_atom_type_scat_dispersion_real
_atom_type_scat_dispersion_imag
_atom_type_scat_source
C C 0.0181 0.0091 'International Tables Vol C Tables 4.2.6.8 and 6.1.1.4'
H H 0.0000 0.0000 'International Tables Vol C Tables 4.2.6.8 and 6.1.1.4'
N N 0.0311 0.0180 'International Tables Vol C Tables 4.2.6.8 and 6.1.1.4'
O O 0.0492 0.0322 'International Tables Vol C Tables 4.2.6.8 and 6.1.1.4'
P P 0.2955 0.4335 'International Tables Vol C Tables 4.2.6.8 and 6.1.1.4'

loop_
_geom_angle_atom_site_label_1
_geom_angle_atom_site_label_2
_geom_angle_atom_site_label_3
_geom_angle
_geom_angle_site_symmetry_1
_geom_angle_site_symmetry_3
_geom_angle_publ_flag
O1A P1A O2A 119.0(3) . . yes
O1A P1A O3A 106.7(3) . . yes
O2A P1A O3A 111.0(3) . . yes
O1A P1A P2A 108.5(3) . . yes
O2A P1A P2A 106.2(2) . . yes
O3A P1A P2A 104.5(2) . . yes
P1A O3A H3PA 109.5 . . ?
O4A P2A O5A 114.8(3) . . yes
O4A P2A O6A 107.7(3) . . yes
O5A P2A O6A 111.6(3) . . yes
O4A P2A P1A 110.1(3) . . yes
O5A P2A P1A 107.6(2) . . yes
O6A P2A P1A 104.6(2) . . yes
P2A O6A H6PA 109.5 . . ?
O1B P1B O2B 118.1(3) . . yes
O1B P1B O3B 111.9(3) . . yes
O2B P1B O3B 105.6(3) . . yes
O1B P1B P2B 107.6(2) . . yes
O2B P1B P2B 108.2(3) . . yes
O3B P1B P2B 104.6(2) . . yes
P1B O3B H3PB 109.5 . . ?
O4B P2B O5B 114.7(3) . . yes
O4B P2B O6B 107.5(3) . . yes
O5B P2B O6B 110.6(3) . . yes
O4B P2B P1B 111.1(2) . . yes
O5B P2B P1B 107.1(2) . . yes
O6B P2B P1B 105.4(2) . . yes
P2B O6B H6PB 109.5 . . ?
C6A N1A C2A 119.8(8) . . ?
C6A N1A H1NA 120.1 . . ?
C2A N1A H1NA 120.1 . . ?
C3A C2A N1A 121.4(10) . . ?
C3A C2A H2A 119.3 . . ?
N1A C2A H2A 119.3 . . ?
C2A C3A C4A 120.1(9) . . ?
C2A C3A H3A 120.0 . . ?
C4A C3A H3A 120.0 . . ?
N4A C4A C5A 123.3(8) . . ?
N4A C4A C3A 119.7(8) . . ?
C5A C4A C3A 117.0(8) . . ?
C4A N4A H4A1 120.0 . . ?
C4A N4A H4A2 120.0 . . ?
H4A1 N4A H4A2 120.0 . . ?
C6A C5A C4A 120.9(9) . . ?
C6A C5A H5A 119.6 . . ?
C4A C5A H5A 119.6 . . ?
N1A C6A C5A 120.9(9) . . ?
N1A C6A H6A 119.6 . . ?
C5A C6A H6A 119.6 . . ?
C2B N1B C6B 120.5(8) . . ?
C2B N1B H1NB 119.7 . . ?
C6B N1B H1NB 119.7 . . ?
N1B C2B C3B 122.1(9) . . ?
N1B C2B H2B 118.9 . . ?
C3B C2B H2B 118.9 . . ?
C2B C3B C4B 118.9(9) . . ?
C2B C3B H3B 120.5 . . ?
C4B C3B H3B 120.5 . . ?
N4B C4B C3B 122.6(8) . . ?
N4B C4B C5B 121.0(8) . . ?
C3B C4B C5B 116.4(8) . . ?
C4B N4B H4B1 120.0 . . ?
C4B N4B H4B2 120.0 . . ?
H4B1 N4B H4B2 120.0 . . ?
C6B C5B C4B 121.1(8) . . ?
C6B C5B H5B 119.5 . . ?
C4B C5B H5B 119.5 . . ?
N1B C6B C5B 120.8(9) . . ?
N1B C6B H6B 119.6 . . ?
C5B C6B H6B 119.6 . . ?
C6C N1C C2C 119.5(7) . . ?
C6C N1C H1NC 120.2 . . ?
C2C N1C H1NC 120.2 . . ?
C3C C2C N1C 121.6(9) . . ?
C3C C2C H2C 119.2 . . ?
N1C C2C H2C 119.2 . . ?
C2C C3C C4C 119.5(9) . . ?
C2C C3C H3C 120.3 . . ?
C4C C3C H3C 120.3 . . ?
N4C C4C C5C 121.3(7) . . ?
N4C C4C C3C 120.7(8) . . ?
C5C C4C C3C 117.9(8) . . ?
C4C N4C H4C1 120.0 . . ?
C4C N4C H4C2 120.0 . . ?
H4C1 N4C H4C2 120.0 . . ?
C6C C5C C4C 120.2(7) . . ?
C6C C5C H5C 119.9 . . ?
C4C C5C H5C 119.9 . . ?
N1C C6C C5C 121.0(8) . . ?
N1C C6C H6C 119.5 . . ?
C5C C6C H6C 119.5 . . ?
C2D N1D C6D 120.7(11) . . ?
C2D N1D H1ND 119.6 . . ?
C6D N1D H1ND 119.6 . . ?
N1D C2D C3D 121.2(12) . . ?
N1D C2D H2D 119.4 . . ?
C3D C2D H2D 119.4 . . ?
C2D C3D C4D 120.4(11) . . ?
C2D C3D H3D 119.8 . . ?
C4D C3D H3D 119.8 . . ?
N4D C4D C5D 122.6(11) . . ?
N4D C4D C3D 122.7(10) . . ?
C5D C4D C3D 114.7(10) . . ?
C4D N4D H4D1 120.0 . . ?
C4D N4D H4D2 120.0 . . ?
H4D1 N4D H4D2 120.0 . . ?
C6D C5D C4D 121.2(11) . . ?
C6D C5D H5D 119.4 . . ?
C4D C5D H5D 119.4 . . ?
C5D C6D N1D 121.8(14) . . ?
C5D C6D H6D 119.1 . . ?
N1D C6D H6D 119.1 . . ?
C6X N1X C2X 119.4(8) . . ?
C6X N1X H1NX 120.3 . . ?
C2X N1X H1NX 120.3 . . ?
C3X C2X N1X 121.3(10) . . ?
C3X C2X H2X 119.3 . . ?
N1X C2X H2X 119.3 . . ?
C2X C3X C4X 119.2(10) . . ?
C2X C3X H3X 120.4 . . ?
C4X C3X H3X 120.4 . . ?
N4X C4X C5X 121.4(8) . . ?
N4X C4X C3X 120.8(8) . . ?
C5X C4X C3X 117.8(9) . . ?
C4X N4X H4X1 120.0 . . ?
C4X N4X H4X2 120.0 . . ?
H4X1 N4X H4X2 120.0 . . ?
C6X C5X C4X 120.2(8) . . ?
C6X C5X H5X 119.9 . . ?
C4X C5X H5X 119.9 . . ?
N1X C6X C5X 121.0(8) . . ?
N1X C6X H6X 119.5 . . ?
C5X C6X H6X 119.5 . . ?
C2Y N1Y C6Y 115(3) . . ?
C2Y N1Y H1NY 122.3 . . ?
C6Y N1Y H1NY 122.3 . . ?
N1Y C2Y C3Y 129(4) . . ?
N1Y C2Y H2Y 115.5 . . ?
C3Y C2Y H2Y 115.5 . . ?
C2Y C3Y C4Y 113(4) . . ?
C2Y C3Y H3Y 123.4 . . ?
C4Y C3Y H3Y 123.4 . . ?
N4Y C4Y C5Y 115(4) . . ?
N4Y C4Y C3Y 121(5) . . ?
C5Y C4Y C3Y 124(4) . . ?
C4Y N4Y H4Y1 120.0 . . ?
C4Y N4Y H4Y2 120.0 . . ?
H4Y1 N4Y H4Y2 120.0 . . ?
C6Y C5Y C4Y 114(4) . . ?
C6Y C5Y H5Y 123.2 . . ?
C4Y C5Y H5Y 123.2 . . ?
C5Y C6Y N1Y 125(4) . . ?
C5Y C6Y H6Y 117.7 . . ?
N1Y C6Y H6Y 117.7 . . ?

loop_
_geom_bond_atom_site_label_1
_geom_bond_atom_site_label_2
_geom_bond_distance
_geom_bond_site_symmetry_2
_geom_bond_publ_flag
P1A O1A 1.490(6) . yes
P1A O2A 1.496(6) . yes
P1A O3A 1.583(5) . yes
P1A P2A 2.183(3) . yes
O3A H3PA 0.8400 . ?
P2A O4A 1.500(5) . yes
P2A O5A 1.514(5) . yes
P2A O6A 1.559(6) . yes
O6A H6PA 0.8400 . ?
P1B O1B 1.501(6) . yes
P1B O2B 1.510(6) . yes
P1B O3B 1.574(6) . yes
P1B P2B 2.181(3) . yes
O3B H3PB 0.8400 . ?
P2B O4B 1.504(5) . yes
P2B O5B 1.525(5) . yes
P2B O6B 1.576(5) . yes
O6B H6PB 0.8400 . ?
N1A C6A 1.350(12) . ?
N1A C2A 1.358(12) . ?
N1A H1NA 0.8800 . ?
C2A C3A 1.358(13) . ?
C2A H2A 0.9500 . ?
C3A C4A 1.415(12) . ?
C3A H3A 0.9500 . ?
C4A N4A 1.344(11) . ?
C4A C5A 1.389(13) . ?
N4A H4A1 0.8800 . ?
N4A H4A2 0.8800 . ?
C5A C6A 1.370(12) . ?
C5A H5A 0.9500 . ?
C6A H6A 0.9500 . ?
N1B C2B 1.338(12) . ?
N1B C6B 1.339(12) . ?
N1B H1NB 0.8800 . ?
C2B C3B 1.360(13) . ?
C2B H2B 0.9500 . ?
C3B C4B 1.414(11) . ?
C3B H3B 0.9500 . ?
C4B N4B 1.321(12) . ?
C4B C5B 1.417(12) . ?
N4B H4B1 0.8800 . ?
N4B H4B2 0.8800 . ?
C5B C6B 1.340(13) . ?
C5B H5B 0.9500 . ?
C6B H6B 0.9500 . ?
N1C C6C 1.349(9) . ?
N1C C2C 1.370(12) . ?
N1C H1NC 0.8800 . ?
C2C C3C 1.360(9) . ?
C2C H2C 0.9500 . ?
C3C C4C 1.402(13) . ?
C3C H3C 0.9500 . ?
C4C N4C 1.336(10) . ?
C4C C5C 1.400(10) . ?
N4C H4C1 0.8800 . ?
N4C H4C2 0.8800 . ?
C5C C6C 1.367(12) . ?
C5C H5C 0.9500 . ?
C6C H6C 0.9500 . ?
N1D C2D 1.326(10) . ?
N1D C6D 1.344(18) . ?
N1D H1ND 0.8800 . ?
C2D C3D 1.348(16) . ?
C2D H2D 0.9500 . ?
C3D C4D 1.438(16) . ?
C3D H3D 0.9500 . ?
C4D N4D 1.315(14) . ?
C4D C5D 1.421(15) . ?
N4D H4D1 0.8800 . ?
N4D H4D2 0.8800 . ?
C5D C6D 1.32(2) . ?
C5D H5D 0.9500 . ?
C6D H6D 0.9500 . ?
N1X C6X 1.349(10) . ?
N1X C2X 1.371(12) . ?
N1X H1NX 0.8800 . ?
C2X C3X 1.361(9) . ?
C2X H2X 0.9500 . ?
C3X C4X 1.402(13) . ?
C3X H3X 0.9500 . ?
C4X N4X 1.336(10) . ?
C4X C5X 1.400(10) . ?
N4X H4X1 0.8800 . ?
N4X H4X2 0.8800 . ?
C5X C6X 1.368(12) . ?
C5X H5X 0.9500 . ?
C6X H6X 0.9500 . ?
N1Y C2Y 1.326(10) . ?
N1Y C6Y 1.40(5) . ?
N1Y H1NY 0.8800 . ?
C2Y C3Y 1.33(6) . ?
C2Y H2Y 0.9500 . ?
C3Y C4Y 1.43(6) . ?
C3Y H3Y 0.9500 . ?
C4Y N4Y 1.31(6) . ?
C4Y C5Y 1.41(6) . ?
N4Y H4Y1 0.8800 . ?
N4Y H4Y2 0.8800 . ?
C5Y C6Y 1.39(6) . ?
C5Y H5Y 0.9500 . ?
C6Y H6Y 0.9500 . ?

loop_
_geom_hbond_atom_site_label_D
_geom_hbond_atom_site_label_H
_geom_hbond_atom_site_label_A
_geom_hbond_distance_DH
_geom_hbond_distance_HA
_geom_hbond_distance_DA
_geom_hbond_angle_DHA
_geom_hbond_site_symmetry_A
O3A H3PA O4B 0.84 1.85 2.607(8) 148.6 .
O6A H6PA O5B 0.84 1.77 2.565(8) 158.0 .
O3B H3PB O4A 0.84 1.81 2.584(8) 152.8 4_466
O6B H6PB O5A 0.84 1.75 2.555(8) 158.8 4_466
N1A H1NA O5A 0.88 1.88 2.721(9) 159.8 .
C2A H2A O6A 0.95 2.23 2.981(11) 135.1 4_566
N4A H4A1 O4A 0.88 2.20 3.014(9) 154.4 2_664
N4A H4A2 O1B 0.88 2.06 2.944(9) 176.3 1_655
C5A H5A O3B 0.95 2.44 3.287(11) 147.7 3_645
C6A H6A O1A 0.95 2.51 3.262(10) 136.6 .
N1B H1NB O5B 0.88 1.91 2.729(9) 154.0 .
C2B H2B O6B 0.95 2.38 3.093(10) 131.5 4_566
N4B H4B1 O2A 0.88 2.04 2.910(9) 171.4 4_566
N4B H4B2 O4B 0.88 2.17 2.988(9) 155.1 3_655
C5B H5B O3A 0.95 2.56 3.338(10) 139.8 3_655
C6B H6B O2B 0.95 2.49 3.208(12) 132.4 .
N1C H1NC O2B 0.88 1.73 2.606(9) 170.4 .
N4C H4C1 O3B 0.88 2.20 3.075(10) 170.4 3_645
N4C H4C2 O1A 0.88 2.01 2.878(10) 167.1 2_664
C6C H6C O3A 0.95 2.61 3.369(11) 137.5 .
N1X H1NX O1A 0.88 1.74 2.592(17) 163.7 2_664
N4X H4X1 O3A 0.88 2.16 3.03(2) 170.2 .
N4X H4X2 O2B 0.88 2.01 2.88(2) 176.2 .
C6X H6X O3B 0.95 2.64 3.44(2) 142.4 3_645
N1D H1ND O2A 0.88 1.93 2.697(9) 144.8 .
C2D H2D O4B 0.95 2.61 3.348(13) 135.0 .
N4D H4D2 O1B 0.88 1.90 2.755(11) 163.1 3_545
N4D H4D1 O1A 0.88 2.10 2.934(12) 157.2 4_456
N1Y H1NY O1B 0.88 1.93 2.68(3) 142.0 3_545
C2Y H2Y O4A 0.95 2.61 3.39(4) 139.9 2_564
N4Y H4Y1 O1B 0.88 2.58 3.25(4) 133.1 2_565
N4Y H4Y1 O2B 0.88 2.23 3.03(5) 151.0 2_565
N4Y H4Y2 O2A 0.88 1.97 2.83(5) 166.7 .
C6Y H6Y O1A 0.95 2.58 3.12(4) 116.4 4_456

loop_
_geom_torsion_atom_site_label_1
_geom_torsion_atom_site_label_2
_geom_torsion_atom_site_label_3
_geom_torsion_atom_site_label_4
_geom_torsion
_geom_torsion_site_symmetry_1
_geom_torsion_site_symmetry_2
_geom_torsion_site_symmetry_3
_geom_torsion_site_symmetry_4
_geom_torsion_publ_flag
O1A P1A P2A O4A -69.9(4) . . . . yes
O2A P1A P2A O4A 59.1(4) . . . . yes
O3A P1A P2A O4A 176.5(3) . . . . yes
O1A P1A P2A O5A 56.0(3) . . . . yes
O2A P1A P2A O5A -175.1(3) . . . . yes
O3A P1A P2A O5A -57.6(3) . . . . yes
O1A P1A P2A O6A 174.7(3) . . . . yes
O2A P1A P2A O6A -56.3(3) . . . . yes
O3A P1A P2A O6A 61.1(3) . . . . yes
O1B P1B P2B O4B 53.9(4) . . . . yes
O2B P1B P2B O4B -74.8(4) . . . . yes
O3B P1B P2B O4B 173.0(3) . . . . yes
O1B P1B P2B O5B 180.0(4) . . . . yes
O2B P1B P2B O5B 51.3(4) . . . . yes
O3B P1B P2B O5B -60.9(3) . . . . yes
O1B P1B P2B O6B -62.2(4) . . . . yes
O2B P1B P2B O6B 169.1(3) . . . . yes
O3B P1B P2B O6B 56.9(3) . . . . yes
C6A N1A C2A C3A 0.0(17) . . . . ?
N1A C2A C3A C4A 0.6(17) . . . . ?
C2A C3A C4A N4A 179.1(10) . . . . ?
C2A C3A C4A C5A -0.9(15) . . . . ?
N4A C4A C5A C6A -179.4(9) . . . . ?
C3A C4A C5A C6A 0.6(15) . . . . ?
C2A N1A C6A C5A -0.4(17) . . . . ?
C4A C5A C6A N1A 0.1(17) . . . . ?
C6B N1B C2B C3B 1.5(17) . . . . ?
N1B C2B C3B C4B 2.2(17) . . . . ?
C2B C3B C4B N4B 174.8(10) . . . . ?
C2B C3B C4B C5B -4.3(15) . . . . ?
N4B C4B C5B C6B -176.1(10) . . . . ?
C3B C4B C5B C6B 3.1(15) . . . . ?
C2B N1B C6B C5B -2.9(17) . . . . ?
C4B C5B C6B N1B 0.5(17) . . . . ?
C6C N1C C2C C3C 2.1(18) . . . . ?
N1C C2C C3C C4C 1(2) . . . . ?
C2C C3C C4C N4C 179.9(13) . . . . ?
C2C C3C C4C C5C -4(2) . . . . ?
N4C C4C C5C C6C -179.4(13) . . . . ?
C3C C4C C5C C6C 4(2) . . . . ?
C2C N1C C6C C5C -1.7(19) . . . . ?
C4C C5C C6C N1C -2(2) . . . . ?
C6D N1D C2D C3D -0.8(17) . . . . ?
N1D C2D C3D C4D 0.4(18) . . . . ?
C2D C3D C4D N4D -179.8(11) . . . . ?
C2D C3D C4D C5D 0.6(17) . . . . ?
N4D C4D C5D C6D 179.2(12) . . . . ?
C3D C4D C5D C6D -1.2(17) . . . . ?
C4D C5D C6D N1D 1(2) . . . . ?
C2D N1D C6D C5D 0(2) . . . . ?
C6X N1X C2X C3X -6(5) . . . . ?
N1X C2X C3X C4X 12(4) . . . . ?
C2X C3X C4X N4X 168(3) . . . . ?
C2X C3X C4X C5X -10(4) . . . . ?
N4X C4X C5X C6X -176(3) . . . . ?
C3X C4X C5X C6X 1(5) . . . . ?
C2X N1X C6X C5X -3(5) . . . . ?
C4X C5X C6X N1X 5(5) . . . . ?
C6Y N1Y C2Y C3Y -2(6) . . . . ?
N1Y C2Y C3Y C4Y -1(7) . . . . ?
C2Y C3Y C4Y N4Y 180(4) . . . . ?
C2Y C3Y C4Y C5Y 4(6) . . . . ?
N4Y C4Y C5Y C6Y 180(4) . . . . ?
C3Y C4Y C5Y C6Y -4(6) . . . . ?
C4Y C5Y C6Y N1Y 2(6) . . . . ?
C2Y N1Y C6Y C5Y 1(5) . . . . ?
